data_7013391
loop_
_publ_author_name
'Webber, Philip R. A.'
'Cowley, Andrew'
'Beer, Paul D.'

_publ_section_title
;
 Calix[4]semitube diquinone: a potassium selective redox-active
 ionophore
;
_journal_issue 20
_journal_name_full 'Dalton Transactions'
_journal_page_first 3922
_journal_paper_doi 10.1039/b307419f
_journal_year 2003
_chemical_compound_source
;
?
;
_chemical_formula_moiety ' C94 H116 Cl8 O10 '
_chemical_formula_sum 'C94 H116 Cl8 O10'
_chemical_formula_weight 1689.58
_chemical_melting_point ?
_chemical_name_systematic
;
?
;
_space_group_IT_number 2
_symmetry_cell_setting triclinic
_symmetry_space_group_name_Hall '-P 1'
_symmetry_space_group_name_H-M 'P -1'
_atom_sites_solution_hydrogens geom
_atom_sites_solution_primary direct
_atom_sites_solution_secondary difmap
_audit_creation_date 01-10-10
_audit_creation_method CRYSTALS_ver_12-03-99
_cell_angle_alpha 104.454(1)
_cell_angle_beta 93.398(1)
_cell_angle_gamma 105.952(1)
_cell_formula_units_Z 2
_cell_length_a 14.2466(3)
_cell_length_b 17.7148(4)
_cell_length_c 19.4627(5)
_cell_measurement_reflns_used 36466
_cell_measurement_temperature 150
_cell_measurement_theta_max 23
_cell_measurement_theta_min 5
_cell_volume 4529.95(19)
_computing_cell_refinement
;
KappaCCD software 'DENZO' (Otwinowski & Minor, 1996)
;
_computing_data_collection
;
KappaCCD software 'Collect' (Nonius, 2000)
;
_computing_data_reduction
;
KappaCCD software 'DENZO' (Otwinowski & Minor, 1996)
;
_computing_publication_material
;
CRYSTALS (Watkin et al, 2001)
;
_computing_structure_refinement
;
CRYSTALS (Watkin et al, 2001)
;
_computing_structure_solution 'SIR92 (Giacovazzo et al, 1992)'
_diffrn_ambient_temperature 150
_diffrn_measured_fraction_theta_full 0.988
_diffrn_measured_fraction_theta_max 0.988
_diffrn_measurement_device_type
;
Nonius KappaCCD
;
_diffrn_measurement_method \w
_diffrn_radiation_monochromator graphite
_diffrn_radiation_type 'Mo K\a'
_diffrn_radiation_wavelength 0.71073
_diffrn_reflns_av_R_equivalents 0.085
_diffrn_reflns_limit_h_max 15
_diffrn_reflns_limit_h_min -15
_diffrn_reflns_limit_k_max 19
_diffrn_reflns_limit_k_min -19
_diffrn_reflns_limit_l_max 21
_diffrn_reflns_limit_l_min -21
_diffrn_reflns_number 36466
_diffrn_reflns_theta_full 23.23
_diffrn_reflns_theta_max 23.23
_diffrn_reflns_theta_min 5.13
_diffrn_standards_decay_% 0.00
_diffrn_standards_interval_count 0
_diffrn_standards_interval_time 0
_diffrn_standards_number 0
_exptl_absorpt_coefficient_mu 0.305
_exptl_absorpt_correction_T_max 0.96
_exptl_absorpt_correction_T_min 0.89
_exptl_absorpt_correction_type multi-scan
_exptl_absorpt_process_details
;
Denzo/Scalepack (Otwinowski & Minor, 1996)
;
_exptl_crystal_colour ' yellow '
_exptl_crystal_density_diffrn 1.239
_exptl_crystal_density_meas ?
_exptl_crystal_description ' prism '
_exptl_crystal_F_000 1794.485
_exptl_crystal_size_max 0.40
_exptl_crystal_size_mid 0.12
_exptl_crystal_size_min 0.12
_refine_diff_density_max 1.18
_refine_diff_density_min -0.83
_refine_ls_extinction_method None
_refine_ls_goodness_of_fit_ref 1.0453
_refine_ls_hydrogen_treatment noref
_refine_ls_matrix_type full
_refine_ls_number_parameters 548
_refine_ls_number_reflns 6669
_refine_ls_R_factor_gt 0.1258
_refine_ls_shift/su_max 0.001524
_refine_ls_structure_factor_coef F
_refine_ls_weighting_details
;
Chebychev polynomial with 5 parameters, Carruthers & Watkin , 1979,
6.61    0.497     3.52    0.272    -.990
;
_refine_ls_weighting_scheme calc
_refine_ls_wR_factor_ref 0.1395
_reflns_limit_h_max 15
_reflns_limit_h_min -15
_reflns_limit_k_max 19
_reflns_limit_k_min -19
_reflns_limit_l_max 21
_reflns_limit_l_min 0
_reflns_number_gt 6669
_reflns_number_total 12811
_reflns_threshold_expression >3.00\s(I)
_cod_data_source_file b307419f.txt
_cod_data_source_block CRYSTALS_cif
_cod_depositor_comments
;
The following automatic conversions were performed:
'_symmetry_cell_setting' value 'Triclinic ' changed to 'triclinic'
according to '/home/adriana/struct/CIF-dictionaries/cif_core.dic'
dictionary named 'cif_core.dic' version 2.4.1 from 2010-06-29.

Automatic conversion script
Id: cif_fix_enum 1555 2011-01-17 13:19:09Z saulius 

The following automatic conversions were performed:

'_chemical_melting_point' value 'not measured' was changed to '?' -
the value is undefined or not given.

Automatic conversion script
Id: cif_fix_values 1569 2011-02-09 13:29:24Z adriana 
;
_cod_original_sg_symbol_H-M 'P -1 '
_cod_original_formula_sum ' C94 H116 Cl8 O10 '
_cod_database_code 7013391

loop_
_symmetry_equiv_pos_as_xyz
x,y,z
-x,-y,-z

loop_
_atom_site_label
_atom_site_fract_x
_atom_site_fract_y
_atom_site_fract_z
_atom_site_U_iso_or_equiv
_atom_site_occupancy
_atom_site_adp_type
O1 0.9865(4) 0.6745(3) 0.6554(3) 0.0371 1.0000 Uani
O2 1.2320(5) 0.9628(4) 0.7962(4) 0.0640 1.0000 Uani
O3 0.9951(4) 0.6764(3) 0.8235(3) 0.0257 1.0000 Uani
O4 1.1847(5) 0.6220(3) 0.9279(3) 0.0419 1.0000 Uani
O5 1.3195(6) 0.9374(4) 0.9518(6) 0.0886 1.0000 Uani
O6 1.1874(4) 0.6364(3) 0.7660(3) 0.0233 1.0000 Uani
O7 0.8456(4) 0.4901(3) 0.6199(3) 0.0329 1.0000 Uani
O8 0.8596(4) 0.4587(3) 0.7799(3) 0.0296 1.0000 Uani
O9 1.0718(4) 0.4241(3) 0.8514(3) 0.0316 1.0000 Uani
O10 1.0485(4) 0.4217(3) 0.6903(3) 0.0277 1.0000 Uani
C1 1.0443(6) 0.7362(5) 0.6932(4) 0.0267(18) 1.0000 Uiso
C2 1.1520(6) 0.7567(5) 0.6868(4) 0.0237(18) 1.0000 Uiso
C3 1.2122(6) 0.8319(5) 0.7204(5) 0.036(2) 1.0000 Uiso
C4 1.1773(7) 0.8954(6) 0.7665(5) 0.042(2) 1.0000 Uiso
C5 1.0719(7) 0.8708(5) 0.7779(5) 0.038(2) 1.0000 Uiso
C6 1.0107(6) 0.7983(5) 0.7464(4) 0.031(2) 1.0000 Uiso
C7 0.9051(6) 0.7721(5) 0.7625(4) 0.032(2) 1.0000 Uiso
C8 0.9548(6) 0.7291(5) 0.8679(4) 0.0249(18) 1.0000 Uiso
C9 0.9027(6) 0.7742(5) 0.8395(4) 0.0265(18) 1.0000 Uiso
C10 0.8588(6) 0.8219(5) 0.8845(4) 0.0307(19) 1.0000 Uiso
C11 0.8671(7) 0.8298(5) 0.9587(5) 0.038(2) 1.0000 Uiso
C12 0.9276(6) 0.7922(5) 0.9861(5) 0.034(2) 1.0000 Uiso
C13 0.9734(6) 0.7433(5) 0.9419(4) 0.0245(18) 1.0000 Uiso
C14 1.0497(6) 0.7095(5) 0.9720(4) 0.032(2) 1.0000 Uiso
C15 1.2118(6) 0.6923(5) 0.9276(4) 0.0297(19) 1.0000 Uiso
C16 1.1511(6) 0.7475(5) 0.9553(4) 0.0233(17) 1.0000 Uiso
C17 1.1880(7) 0.8286(6) 0.9626(5) 0.040(2) 1.0000 Uiso
C18 1.2866(8) 0.8639(6) 0.9450(5) 0.049(3) 1.0000 Uiso
C19 1.3443(7) 0.8089(6) 0.9150(5) 0.043(2) 1.0000 Uiso
C20 1.3066(6) 0.7269(5) 0.9028(4) 0.031(2) 1.0000 Uiso
C21 1.3592(6) 0.6690(5) 0.8639(5) 0.033(2) 1.0000 Uiso
C22 1.2790(6) 0.6642(5) 0.7437(4) 0.0235(18) 1.0000 Uiso
C23 1.3643(6) 0.6752(5) 0.7877(4) 0.031(2) 1.0000 Uiso
C24 1.4539(7) 0.7004(5) 0.7633(5) 0.037(2) 1.0000 Uiso
C25 1.4596(7) 0.7169(6) 0.6964(5) 0.049(3) 1.0000 Uiso
C26 1.3741(7) 0.7119(5) 0.6578(5) 0.038(2) 1.0000 Uiso
C27 1.2819(6) 0.6862(5) 0.6795(4) 0.0257(18) 1.0000 Uiso
C28 1.1886(6) 0.6907(5) 0.6423(4) 0.0290(19) 1.0000 Uiso
C29 0.8075(6) 0.4061(5) 0.6046(4) 0.033(2) 1.0000 Uiso
C30 0.8551(6) 0.3565(5) 0.5634(4) 0.032(2) 1.0000 Uiso
C31 0.8091(6) 0.2716(5) 0.5418(4) 0.032(2) 1.0000 Uiso
C32 0.7224(7) 0.2363(6) 0.5650(5) 0.041(2) 1.0000 Uiso
C33 0.6826(7) 0.2852(6) 0.6114(5) 0.043(2) 1.0000 Uiso
C34 0.7240(7) 0.3723(5) 0.6343(5) 0.037(2) 1.0000 Uiso
C35 0.6826(7) 0.4240(6) 0.6914(5) 0.043(2) 1.0000 Uiso
C36 0.7754(6) 0.4146(5) 0.8013(4) 0.0293(19) 1.0000 Uiso
C37 0.6870(6) 0.3983(5) 0.7587(5) 0.034(2) 1.0000 Uiso
C38 0.6013(7) 0.3538(6) 0.7799(5) 0.046(2) 1.0000 Uiso
C39 0.6021(7) 0.3262(5) 0.8412(5) 0.037(2) 1.0000 Uiso
C40 0.6932(6) 0.3410(5) 0.8789(5) 0.036(2) 1.0000 Uiso
C41 0.7823(6) 0.3831(5) 0.8596(5) 0.033(2) 1.0000 Uiso
C42 0.8789(6) 0.3859(5) 0.8965(4) 0.0271(18) 1.0000 Uiso
C43 1.0093(6) 0.3433(5) 0.8239(4) 0.0281(19) 1.0000 Uiso
C44 0.9201(6) 0.3218(5) 0.8501(4) 0.0264(18) 1.0000 Uiso
C45 0.8664(6) 0.2390(5) 0.8313(4) 0.0272(19) 1.0000 Uiso
C46 0.8981(6) 0.1786(5) 0.7867(4) 0.0284(19) 1.0000 Uiso
C47 0.9821(6) 0.2050(5) 0.7560(4) 0.032(2) 1.0000 Uiso
C48 1.0387(6) 0.2878(5) 0.7742(4) 0.0249(18) 1.0000 Uiso
C49 1.1284(7) 0.3125(5) 0.7352(5) 0.038(2) 1.0000 Uiso
C50 1.0591(6) 0.3578(5) 0.6359(4) 0.0257(18) 1.0000 Uiso
C51 1.0986(6) 0.3027(5) 0.6568(4) 0.0281(19) 1.0000 Uiso
C52 1.1090(7) 0.2373(5) 0.6034(5) 0.037(2) 1.0000 Uiso
C53 1.0826(6) 0.2257(5) 0.5311(4) 0.032(2) 1.0000 Uiso
C54 1.0378(6) 0.2811(5) 0.5134(4) 0.032(2) 1.0000 Uiso
C55 1.0236(6) 0.3465(5) 0.5644(4) 0.0280(19) 1.0000 Uiso
C56 0.9565(6) 0.3920(5) 0.5431(4) 0.0272(19) 1.0000 Uiso
C57 0.8114(7) 0.8797(5) 1.0071(5) 0.039(2) 1.0000 Uiso
C58 0.710(1) 0.8666(8) 0.9727(7) 0.079(4) 1.0000 Uiso
C59 0.800(1) 0.8564(9) 1.0777(7) 0.082(4) 1.0000 Uiso
C60 0.8728(8) 0.9711(7) 1.0279(6) 0.056(3) 1.0000 Uiso
C61 1.5612(9) 0.7437(7) 0.6704(6) 0.066(3) 1.0000 Uiso
C62 1.6378(12) 0.806(1) 0.7292(8) 0.094(4) 1.0000 Uiso
C63 1.5567(12) 0.785(1) 0.6116(9) 0.101(5) 1.0000 Uiso
C64 1.5966(15) 0.6732(13) 0.6528(11) 0.128(6) 1.0000 Uiso
C65 0.6782(8) 0.1406(7) 0.5389(6) 0.056(3) 1.0000 Uiso
C66 0.5922(12) 0.112(1) 0.5734(8) 0.094(4) 1.0000 Uiso
C67 0.6496(11) 0.1156(9) 0.4551(8) 0.086(4) 1.0000 Uiso
C68 0.7548(11) 0.1010(9) 0.5508(8) 0.087(4) 1.0000 Uiso
C69 0.5102(8) 0.2821(7) 0.8670(6) 0.055(3) 1.0000 Uiso
C70 0.5062(12) 0.194(1) 0.8565(9) 0.097(5) 1.0000 Uiso
C71 0.414(1) 0.2841(8) 0.8262(7) 0.073(3) 1.0000 Uiso
C72 0.511(1) 0.3248(8) 0.9460(7) 0.076(4) 1.0000 Uiso
C73 0.8425(7) 0.0882(5) 0.7753(5) 0.037(2) 1.0000 Uiso
C74 0.8728(11) 0.0314(9) 0.7140(8) 0.088(4) 1.0000 Uiso
C75 0.7316(11) 0.0729(9) 0.7540(8) 0.090(4) 1.0000 Uiso
C76 0.8504(11) 0.0670(9) 0.8456(8) 0.087(4) 1.0000 Uiso
C77 1.0938(7) 0.1566(6) 0.4712(5) 0.042(2) 1.0000 Uiso
C78 0.9927(9) 0.1047(7) 0.4272(6) 0.066(3) 1.0000 Uiso
C79 1.1382(11) 0.0998(9) 0.4989(8) 0.086(4) 1.0000 Uiso
C80 1.1568(9) 0.1924(7) 0.4199(6) 0.065(3) 1.0000 Uiso
C81 0.9234(6) 0.6000(5) 0.7857(4) 0.031(2) 1.0000 Uiso
C82 0.9124(6) 0.5373(5) 0.8280(4) 0.0277(19) 1.0000 Uiso
C83 1.1553(6) 0.5499(5) 0.7592(4) 0.0257(18) 1.0000 Uiso
C84 1.0966(6) 0.5030(5) 0.6863(4) 0.0288(19) 1.0000 Uiso
C85 0.8316(9) 0.516(1) 0.5561(6) 0.045(5) 0.59(2) Uiso
C86 0.7266(11) 0.5210(16) 0.5435(9) 0.091(8) 0.59(2) Uiso
C185 0.7882(11) 0.5297(9) 0.5867(6) 0.017(5) 0.41(2) Uiso
C186 0.7864(13) 0.5062(12) 0.5054(7) 0.036(7) 0.41(2) Uiso
C87 0.7133(11) 0.542(1) 0.4718(7) 0.108(5) 1.0000 Uiso
C88 1.1213(8) 0.4378(7) 0.9232(6) 0.056(3) 1.0000 Uiso
C89 1.2166(11) 0.4140(9) 0.9160(8) 0.088(4) 1.0000 Uiso
C90 1.2695(12) 0.430(1) 0.9904(9) 0.103(5) 1.0000 Uiso
C91 0.5921(14) 0.5441(12) 0.842(1) 0.118(6) 1.0000 Uiso
C92 0.3485(16) 0.3475(13) 0.6435(12) 0.134(7) 1.0000 Uiso
C93 0.4590(15) -0.0368(13) 0.8236(11) 0.130(6) 1.0000 Uiso
C94 0.2727(14) 0.0613(11) 0.684(1) 0.114(5) 1.0000 Uiso
Cl1 0.6714(3) 0.6418(3) 0.8591(3) 0.1154 1.0000 Uani
Cl2 0.4967(3) 0.5342(2) 0.8880(2) 0.0996 1.0000 Uani
Cl3 0.3882(4) 0.4515(5) 0.6986(3) 0.1727 1.0000 Uani
Cl4 0.4237(3) 0.3245(3) 0.5877(3) 0.1218 1.0000 Uani
Cl5 0.5576(4) -0.0136(5) 0.8815(4) 0.1648 1.0000 Uani
Cl6 0.4719(3) -0.0233(3) 0.7361(3) 0.1128 1.0000 Uani
Cl7 0.3521(3) 0.1194(3) 0.6395(2) 0.1036 1.0000 Uani
Cl8 0.1807(3) 0.0978(3) 0.7108(2) 0.1075 1.0000 Uani
H31 1.2834 0.8452 0.7139 0.0427 1.0000 Uiso
H51 1.0468 0.9115 0.8110 0.0450 1.0000 Uiso
H71 0.8699 0.8100 0.7510 0.0380 1.0000 Uiso
H72 0.8712 0.7152 0.7321 0.0380 1.0000 Uiso
H101 0.8195 0.8522 0.8643 0.0368 1.0000 Uiso
H121 0.9386 0.8004 1.0390 0.0410 1.0000 Uiso
H141 1.0514 0.7216 1.0252 0.0388 1.0000 Uiso
H142 1.0304 0.6490 0.9504 0.0388 1.0000 Uiso
H171 1.1471 0.8653 0.9803 0.0474 1.0000 Uiso
H191 1.4119 0.8323 0.9036 0.0518 1.0000 Uiso
H211 1.4275 0.6838 0.8894 0.0402 1.0000 Uiso
H212 1.3224 0.6118 0.8629 0.0402 1.0000 Uiso
H241 1.5160 0.7069 0.7940 0.0448 1.0000 Uiso
H261 1.3776 0.7275 0.6119 0.0454 1.0000 Uiso
H281 1.2018 0.7025 0.5956 0.0348 1.0000 Uiso
H282 1.1366 0.6369 0.6334 0.0348 1.0000 Uiso
H311 0.8402 0.2358 0.5086 0.0379 1.0000 Uiso
H331 0.6217 0.2596 0.6304 0.0512 1.0000 Uiso
H351 0.7221 0.4827 0.7014 0.0514 1.0000 Uiso
H352 0.6125 0.4171 0.6741 0.0514 1.0000 Uiso
H381 0.5367 0.3412 0.7497 0.0554 1.0000 Uiso
H401 0.6963 0.3207 0.9223 0.0427 1.0000 Uiso
H421 0.8692 0.3743 0.9437 0.0325 1.0000 Uiso
H422 0.9266 0.4415 0.9044 0.0325 1.0000 Uiso
H451 0.8027 0.2224 0.8505 0.0326 1.0000 Uiso
H471 1.0030 0.1640 0.7198 0.0383 1.0000 Uiso
H491 1.1715 0.2773 0.7391 0.0461 1.0000 Uiso
H492 1.1660 0.3710 0.7589 0.0461 1.0000 Uiso
H521 1.1368 0.1968 0.6182 0.0441 1.0000 Uiso
H541 1.0151 0.2733 0.4618 0.0385 1.0000 Uiso
H561 0.9833 0.4514 0.5690 0.0326 1.0000 Uiso
H562 0.9514 0.3849 0.4903 0.0326 1.0000 Uiso
H581 0.6764 0.9002 1.0060 0.0948 1.0000 Uiso
H582 0.7134 0.8834 0.9273 0.0948 1.0000 Uiso
H583 0.6716 0.8075 0.9617 0.0948 1.0000 Uiso
H591 0.7639 0.8899 1.1078 0.0983 1.0000 Uiso
H592 0.8672 0.8668 1.1040 0.0983 1.0000 Uiso
H593 0.7630 0.7971 1.0672 0.0983 1.0000 Uiso
H601 0.8374 1.0044 1.0594 0.0667 1.0000 Uiso
H602 0.9386 0.9783 1.0540 0.0667 1.0000 Uiso
H603 0.8821 0.9896 0.9835 0.0667 1.0000 Uiso
H621 1.7020 0.8217 0.7103 0.1131 1.0000 Uiso
H622 1.6463 0.7823 0.7698 0.1131 1.0000 Uiso
H623 1.6158 0.8557 0.7466 0.1131 1.0000 Uiso
H631 1.6234 0.8013 0.5963 0.1209 1.0000 Uiso
H632 1.5352 0.8347 0.6297 0.1209 1.0000 Uiso
H633 1.5085 0.7463 0.5698 0.1209 1.0000 Uiso
H641 1.6622 0.6884 0.6358 0.1532 1.0000 Uiso
H642 1.6032 0.6537 0.6963 0.1532 1.0000 Uiso
H643 1.5487 0.6287 0.6141 0.1532 1.0000 Uiso
H661 0.5660 0.0508 0.5556 0.1124 1.0000 Uiso
H662 0.6117 0.1283 0.6265 0.1124 1.0000 Uiso
H663 0.5401 0.1363 0.5617 0.1124 1.0000 Uiso
H671 0.6211 0.0549 0.4369 0.1036 1.0000 Uiso
H672 0.7097 0.1340 0.4323 0.1036 1.0000 Uiso
H673 0.5997 0.1421 0.4429 0.1036 1.0000 Uiso
H681 0.7254 0.0403 0.5339 0.1048 1.0000 Uiso
H682 0.7803 0.1177 0.6030 0.1048 1.0000 Uiso
H683 0.8103 0.1184 0.5235 0.1048 1.0000 Uiso
H701 0.4455 0.1651 0.8736 0.1170 1.0000 Uiso
H702 0.5657 0.1915 0.8845 0.1170 1.0000 Uiso
H703 0.5048 0.1679 0.8045 0.1170 1.0000 Uiso
H711 0.3558 0.2542 0.8451 0.0879 1.0000 Uiso
H712 0.4147 0.3420 0.8331 0.0879 1.0000 Uiso
H713 0.4103 0.2571 0.7739 0.0879 1.0000 Uiso
H721 0.4498 0.2957 0.9631 0.0912 1.0000 Uiso
H722 0.5702 0.3238 0.9752 0.0912 1.0000 Uiso
H723 0.5120 0.3827 0.9512 0.0912 1.0000 Uiso
H741 0.8341 -0.0265 0.7092 0.1059 1.0000 Uiso
H742 0.9447 0.0381 0.7242 0.1059 1.0000 Uiso
H743 0.8595 0.0453 0.6684 0.1059 1.0000 Uiso
H751 0.6957 0.0138 0.7466 0.1078 1.0000 Uiso
H752 0.7058 0.1069 0.7930 0.1078 1.0000 Uiso
H753 0.7213 0.0881 0.7086 0.1078 1.0000 Uiso
H761 0.8141 0.0080 0.8383 0.1045 1.0000 Uiso
H762 0.9214 0.0775 0.8635 0.1045 1.0000 Uiso
H763 0.8210 0.1015 0.8815 0.1045 1.0000 Uiso
H781 1.0017 0.0596 0.3880 0.0787 1.0000 Uiso
H782 0.9481 0.0809 0.4592 0.0787 1.0000 Uiso
H783 0.9629 0.1400 0.4058 0.0787 1.0000 Uiso
H791 1.1442 0.0555 0.4576 0.1035 1.0000 Uiso
H792 1.2050 0.1313 0.5262 0.1035 1.0000 Uiso
H793 1.0949 0.0752 0.5311 0.1035 1.0000 Uiso
H801 1.1644 0.1471 0.3803 0.0779 1.0000 Uiso
H802 1.2232 0.2269 0.4463 0.0779 1.0000 Uiso
H803 1.1241 0.2267 0.3994 0.0779 1.0000 Uiso
H811 0.9448 0.5783 0.7387 0.0371 1.0000 Uiso
H812 0.8583 0.6096 0.7772 0.0371 1.0000 Uiso
H821 0.9789 0.5367 0.8471 0.0332 1.0000 Uiso
H822 0.8747 0.5509 0.8687 0.0332 1.0000 Uiso
H831 1.2143 0.5308 0.7654 0.0308 1.0000 Uiso
H832 1.1130 0.5395 0.7971 0.0308 1.0000 Uiso
H841 1.1416 0.5011 0.6488 0.0346 1.0000 Uiso
H842 1.0466 0.5295 0.6746 0.0346 1.0000 Uiso
H851 0.8796 0.5712 0.5621 0.0540 0.59(2) Uiso
H852 0.8434 0.4759 0.5139 0.0540 0.59(2) Uiso
H861 0.7162 0.5647 0.5833 0.1091 0.59(2) Uiso
H862 0.6780 0.4673 0.5413 0.1091 0.59(2) Uiso
H1851 0.8175 0.5903 0.6062 0.0200 0.41(2) Uiso
H1852 0.7192 0.5132 0.5980 0.0200 0.41(2) Uiso
H1861 0.8538 0.5290 0.4934 0.0429 0.41(2) Uiso
H1862 0.7648 0.4453 0.4861 0.0429 0.41(2) Uiso
H871 0.6450 0.5450 0.4625 0.1299 0.59(2) Uiso
H872 0.7622 0.5952 0.4742 0.1299 0.59(2) Uiso
H873 0.7241 0.4978 0.4321 0.1299 0.59(2) Uiso
H1871 0.7117 0.5264 0.4186 0.1299 0.41(2) Uiso
H1872 0.7350 0.6024 0.4912 0.1299 0.41(2) Uiso
H1873 0.6460 0.5187 0.4839 0.1299 0.41(2) Uiso
H881 1.1372 0.4967 0.9502 0.0676 1.0000 Uiso
H882 1.0775 0.4034 0.9492 0.0676 1.0000 Uiso
H891 1.2596 0.4474 0.8889 0.1058 1.0000 Uiso
H892 1.2006 0.3547 0.8901 0.1058 1.0000 Uiso
H901 1.3320 0.4149 0.9867 0.1236 1.0000 Uiso
H902 1.2853 0.4894 1.0163 0.1236 1.0000 Uiso
H903 1.2263 0.3967 1.0174 0.1236 1.0000 Uiso
H911 0.6309 0.5084 0.8530 0.1420 1.0000 Uiso
H912 0.5655 0.5249 0.7896 0.1420 1.0000 Uiso
H921 0.3409 0.3107 0.6756 0.1611 1.0000 Uiso
H922 0.2832 0.3377 0.6152 0.1611 1.0000 Uiso
H931 0.4234 -0.0958 0.8169 0.1554 1.0000 Uiso
H932 0.4174 -0.0027 0.8457 0.1554 1.0000 Uiso
H941 0.3120 0.0590 0.7277 0.1367 1.0000 Uiso
H942 0.2436 0.0049 0.6516 0.1367 1.0000 Uiso

loop_
_atom_site_aniso_label
_atom_site_aniso_U_11
_atom_site_aniso_U_22
_atom_site_aniso_U_33
_atom_site_aniso_U_23
_atom_site_aniso_U_13
_atom_site_aniso_U_12
O1 0.036(3) 0.033(3) 0.035(3) 0.004(3) 0.014(3) 0.001(3)
O2 0.062(5) 0.031(4) 0.080(5) -0.003(4) 0.025(4) -0.003(3)
O3 0.030(3) 0.025(3) 0.026(3) 0.007(2) 0.018(2) 0.013(2)
O4 0.069(4) 0.023(3) 0.045(4) 0.018(3) 0.036(3) 0.019(3)
O5 0.075(6) 0.020(4) 0.167(9) 0.020(5) 0.053(6) 0.007(4)
O6 0.026(3) 0.019(3) 0.028(3) 0.008(2) 0.014(2) 0.007(2)
O7 0.042(4) 0.027(3) 0.027(3) 0.010(2) 0.005(3) 0.004(3)
O8 0.037(3) 0.028(3) 0.026(3) 0.007(2) 0.018(3) 0.012(3)
O9 0.047(4) 0.021(3) 0.029(3) 0.011(2) 0.006(3) 0.009(3)
O10 0.040(3) 0.021(3) 0.018(3) -0.000(2) 0.015(2) 0.005(3)
Cl1 0.089(3) 0.081(3) 0.168(4) 0.047(3) 0.004(3) 0.004(2)
Cl2 0.075(2) 0.095(3) 0.137(3) 0.024(2) 0.027(2) 0.042(2)
Cl3 0.118(4) 0.221(7) 0.135(4) -0.033(4) 0.002(3) 0.059(4)
Cl4 0.094(3) 0.138(4) 0.115(3) 0.014(3) 0.008(3) 0.025(3)
Cl5 0.098(3) 0.226(7) 0.183(6) 0.120(5) -0.002(3) 0.015(4)
Cl6 0.092(3) 0.120(3) 0.113(3) 0.027(3) 0.008(2) 0.017(2)
Cl7 0.100(3) 0.104(3) 0.091(3) 0.030(2) 0.015(2) 0.004(2)
Cl8 0.111(3) 0.130(4) 0.113(3) 0.058(3) 0.031(3) 0.061(3)

loop_
_atom_type_symbol
_atom_type_scat_dispersion_real
_atom_type_scat_dispersion_imag
_atom_type_scat_Cromer_Mann_a1
_atom_type_scat_Cromer_Mann_b1
_atom_type_scat_Cromer_Mann_a2
_atom_type_scat_Cromer_Mann_b2
_atom_type_scat_Cromer_Mann_a3
_atom_type_scat_Cromer_Mann_b3
_atom_type_scat_Cromer_Mann_a4
_atom_type_scat_Cromer_Mann_b4
_atom_type_scat_Cromer_Mann_c
_atom_type_scat_source
'C   ' 0.0020 0.0020 2.3100 20.8439 1.0200 10.2075 1.5886 0.5687 0.8650 51.6512 0.2156 International_Tables_Vol_IV_Table_2.2B
'H   ' 0.0000 0.0000 0.4930 10.5109 0.3229 26.1257 0.1402 3.1424 0.0408 57.7997 0.0030 International_Tables_Vol_IV_Table_2.2B
'Cl  ' 0.1320 0.1590 11.4604 0.0104 7.1964 1.1662 6.2556 18.5194 1.6455 47.7784 -9.5574 International_Tables_Vol_IV_Table_2.2B
'O   ' 0.0080 0.0060 3.0485 13.2771 2.2868 5.7011 1.5463 0.3239 0.8670 32.9089 0.2508 International_Tables_Vol_IV_Table_2.2B

loop_
_geom_angle_atom_site_label_1
_geom_angle_site_symmetry_1
_geom_angle_atom_site_label_2
_geom_angle_site_symmetry_2
_geom_angle_atom_site_label_3
_geom_angle_site_symmetry_3
_geom_angle
_geom_angle_publ_flag
C8 . O3 . C81 . 113.0(6) yes
C22 . O6 . C83 . 114.4(5) yes
C29 . O7 . C85 . 110.2(8) yes
C29 . O7 . C185 . 115.8(8) yes
C85 . O7 . C185 . 37.3(6) yes
C36 . O8 . C82 . 116.6(6) yes
C43 . O9 . C88 . 111.6(6) yes
C50 . O10 . C84 . 116.4(5) yes
O1 . C1 . C2 . 121.2(7) yes
O1 . C1 . C6 . 121.5(7) yes
C2 . C1 . C6 . 117.3(7) yes
C1 . C2 . C3 . 119.7(7) yes
C1 . C2 . C28 . 117.7(7) yes
C3 . C2 . C28 . 122.6(7) yes
C2 . C3 . C4 . 122.6(8) yes
C2 . C3 . H31 . 118.7 no
C4 . C3 . H31 . 118.7 no
O2 . C4 . C3 . 121.9(9) yes
O2 . C4 . C5 . 121.5(9) yes
C3 . C4 . C5 . 116.5(8) yes
C4 . C5 . C6 . 122.9(8) yes
C4 . C5 . H51 . 118.5 no
C6 . C5 . H51 . 118.5 no
C1 . C6 . C5 . 120.3(8) yes
C1 . C6 . C7 . 117.5(7) yes
C5 . C6 . C7 . 122.2(8) yes
C6 . C7 . C9 . 111.1(7) yes
C6 . C7 . H71 . 109.1 no
C9 . C7 . H71 . 109.1 no
C6 . C7 . H72 . 109.1 no
C9 . C7 . H72 . 109.1 no
H71 . C7 . H72 . 109.5 no
O3 . C8 . C9 . 120.6(7) yes
O3 . C8 . C13 . 119.4(7) yes
C9 . C8 . C13 . 119.8(7) yes
C7 . C9 . C8 . 117.9(7) yes
C7 . C9 . C10 . 123.1(7) yes
C8 . C9 . C10 . 118.8(7) yes
C9 . C10 . C11 . 121.9(8) yes
C9 . C10 . H101 . 119.0 no
C11 . C10 . H101 . 119.0 no
C10 . C11 . C12 . 117.9(8) yes
C10 . C11 . C57 . 120.5(8) yes
C12 . C11 . C57 . 121.5(8) yes
C11 . C12 . C13 . 121.5(8) yes
C11 . C12 . H121 . 119.2 no
C13 . C12 . H121 . 119.2 no
C8 . C13 . C12 . 119.1(7) yes
C8 . C13 . C14 . 118.8(7) yes
C12 . C13 . C14 . 121.9(7) yes
C13 . C14 . C16 . 111.2(7) yes
C13 . C14 . H141 . 109.0 no
C16 . C14 . H141 . 109.0 no
C13 . C14 . H142 . 109.0 no
C16 . C14 . H142 . 109.0 no
H141 . C14 . H142 . 109.5 no
O4 . C15 . C16 . 119.9(7) yes
O4 . C15 . C20 . 121.1(8) yes
C16 . C15 . C20 . 119.0(7) yes
C14 . C16 . C15 . 118.1(7) yes
C14 . C16 . C17 . 122.7(7) yes
C15 . C16 . C17 . 119.2(7) yes
C16 . C17 . C18 . 121.6(8) yes
C16 . C17 . H171 . 119.2 no
C18 . C17 . H171 . 119.2 no
O5 . C18 . C17 . 121.2(9) yes
O5 . C18 . C19 . 119.7(9) yes
C17 . C18 . C19 . 119.0(9) yes
C18 . C19 . C20 . 120.6(9) yes
C18 . C19 . H191 . 119.7 no
C20 . C19 . H191 . 119.7 no
C15 . C20 . C19 . 120.0(8) yes
C15 . C20 . C21 . 118.7(7) yes
C19 . C20 . C21 . 121.3(8) yes
C20 . C21 . C23 . 109.7(7) yes
C20 . C21 . H211 . 109.4 no
C23 . C21 . H211 . 109.4 no
C20 . C21 . H212 . 109.4 no
C23 . C21 . H212 . 109.4 no
H211 . C21 . H212 . 109.5 no
O6 . C22 . C23 . 119.6(7) yes
O6 . C22 . C27 . 118.7(7) yes
C23 . C22 . C27 . 121.5(7) yes
C21 . C23 . C22 . 120.0(7) yes
C21 . C23 . C24 . 121.3(8) yes
C22 . C23 . C24 . 118.4(7) yes
C23 . C24 . C25 . 121.6(8) yes
C23 . C24 . H241 . 119.2 no
C25 . C24 . H241 . 119.2 no
C24 . C25 . C26 . 117.6(9) yes
C24 . C25 . C61 . 120.1(9) yes
C26 . C25 . C61 . 122.2(9) yes
C25 . C26 . C27 . 123.1(8) yes
C25 . C26 . H261 . 118.5 no
C27 . C26 . H261 . 118.5 no
C22 . C27 . C26 . 117.3(7) yes
C22 . C27 . C28 . 119.0(7) yes
C26 . C27 . C28 . 123.3(7) yes
C2 . C28 . C27 . 111.6(7) yes
C2 . C28 . H281 . 108.9 no
C27 . C28 . H281 . 108.9 no
C2 . C28 . H282 . 108.9 no
C27 . C28 . H282 . 108.9 no
H281 . C28 . H282 . 109.5 no
O7 . C29 . C30 . 119.6(7) yes
O7 . C29 . C34 . 119.5(7) yes
C30 . C29 . C34 . 120.8(8) yes
C29 . C30 . C31 . 118.5(8) yes
C29 . C30 . C56 . 121.4(7) yes
C31 . C30 . C56 . 120.1(7) yes
C30 . C31 . C32 . 122.0(8) yes
C30 . C31 . H311 . 119.0 no
C32 . C31 . H311 . 119.0 no
C31 . C32 . C33 . 118.4(9) yes
C31 . C32 . C65 . 117.9(8) yes
C33 . C32 . C65 . 123.6(9) yes
C32 . C33 . C34 . 122.6(9) yes
C32 . C33 . H331 . 118.7 no
C34 . C33 . H331 . 118.7 no
C29 . C34 . C33 . 117.0(8) yes
C29 . C34 . C35 . 122.2(8) yes
C33 . C34 . C35 . 120.7(8) yes
C34 . C35 . C37 . 110.3(8) yes
C34 . C35 . H351 . 109.3 no
C37 . C35 . H351 . 109.3 no
C34 . C35 . H352 . 109.3 no
C37 . C35 . H352 . 109.3 no
H351 . C35 . H352 . 109.5 no
O8 . C36 . C37 . 116.7(7) yes
O8 . C36 . C41 . 120.6(7) yes
C37 . C36 . C41 . 122.4(8) yes
C35 . C37 . C36 . 121.7(8) yes
C35 . C37 . C38 . 121.0(8) yes
C36 . C37 . C38 . 117.3(8) yes
C37 . C38 . C39 . 123.1(9) yes
C37 . C38 . H381 . 118.5 no
C39 . C38 . H381 . 118.5 no
C38 . C39 . C40 . 116.4(8) yes
C38 . C39 . C69 . 123.8(9) yes
C40 . C39 . C69 . 119.8(8) yes
C39 . C40 . C41 . 123.5(8) yes
C39 . C40 . H401 . 118.2 no
C41 . C40 . H401 . 118.2 no
C36 . C41 . C40 . 117.0(8) yes
C36 . C41 . C42 . 122.4(7) yes
C40 . C41 . C42 . 120.3(7) yes
C41 . C42 . C44 . 110.1(7) yes
C41 . C42 . H421 . 109.3 no
C44 . C42 . H421 . 109.3 no
C41 . C42 . H422 . 109.3 no
C44 . C42 . H422 . 109.3 no
H421 . C42 . H422 . 109.5 no
O9 . C43 . C44 . 118.3(7) yes
O9 . C43 . C48 . 119.9(7) yes
C44 . C43 . C48 . 121.8(7) yes
C42 . C44 . C43 . 122.1(7) yes
C42 . C44 . C45 . 120.3(7) yes
C43 . C44 . C45 . 117.6(7) yes
C44 . C45 . C46 . 122.7(7) yes
C44 . C45 . H451 . 118.6 no
C46 . C45 . H451 . 118.6 no
C45 . C46 . C47 . 116.7(7) yes
C45 . C46 . C73 . 120.1(7) yes
C47 . C46 . C73 . 123.1(7) yes
C46 . C47 . C48 . 122.0(8) yes
C46 . C47 . H471 . 119.0 no
C48 . C47 . H471 . 119.0 no
C43 . C48 . C47 . 118.4(7) yes
C43 . C48 . C49 . 122.8(7) yes
C47 . C48 . C49 . 118.7(7) yes
C48 . C49 . C51 . 112.2(7) yes
C48 . C49 . H491 . 108.8 no
C51 . C49 . H491 . 108.8 no
C48 . C49 . H492 . 108.8 no
C51 . C49 . H492 . 108.8 no
H491 . C49 . H492 . 109.5 no
O10 . C50 . C51 . 116.7(7) yes
O10 . C50 . C55 . 121.3(7) yes
C51 . C50 . C55 . 121.9(7) yes
C49 . C51 . C50 . 120.8(7) yes
C49 . C51 . C52 . 121.2(7) yes
C50 . C51 . C52 . 118.0(7) yes
C51 . C52 . C53 . 123.3(8) yes
C51 . C52 . H521 . 118.4 no
C53 . C52 . H521 . 118.4 no
C52 . C53 . C54 . 116.0(8) yes
C52 . C53 . C77 . 125.3(8) yes
C54 . C53 . C77 . 118.6(8) yes
C53 . C54 . C55 . 123.2(8) yes
C53 . C54 . H541 . 118.4 no
C55 . C54 . H541 . 118.4 no
C50 . C55 . C54 . 117.4(7) yes
C50 . C55 . C56 . 122.3(7) yes
C54 . C55 . C56 . 119.4(7) yes
C30 . C56 . C55 . 107.9(6) yes
C30 . C56 . H561 . 109.9 no
C55 . C56 . H561 . 109.9 no
C30 . C56 . H562 . 109.9 no
C55 . C56 . H562 . 109.9 no
H561 . C56 . H562 . 109.5 no
C11 . C57 . C58 . 112.2(8) yes
C11 . C57 . C59 . 111.6(8) yes
C58 . C57 . C59 . 106.5(9) yes
C11 . C57 . C60 . 108.6(8) yes
C58 . C57 . C60 . 111.6(9) yes
C59 . C57 . C60 . 106.2(8) yes
C57 . C58 . H581 . 109.5 no
C57 . C58 . H582 . 109.5 no
H581 . C58 . H582 . 109.5 no
C57 . C58 . H583 . 109.5 no
H581 . C58 . H583 . 109.5 no
H582 . C58 . H583 . 109.5 no
C57 . C59 . H591 . 109.5 no
C57 . C59 . H592 . 109.5 no
H591 . C59 . H592 . 109.5 no
C57 . C59 . H593 . 109.5 no
H591 . C59 . H593 . 109.5 no
H592 . C59 . H593 . 109.5 no
C57 . C60 . H601 . 109.5 no
C57 . C60 . H602 . 109.5 no
H601 . C60 . H602 . 109.5 no
C57 . C60 . H603 . 109.5 no
H601 . C60 . H603 . 109.5 no
H602 . C60 . H603 . 109.5 no
C25 . C61 . C62 . 112.1(10) yes
C25 . C61 . C63 . 111.9(11) yes
C62 . C61 . C63 . 104.9(11) yes
C25 . C61 . C64 . 107.4(12) yes
C62 . C61 . C64 . 105.0(13) yes
C63 . C61 . C64 . 115.5(13) yes
C61 . C62 . H621 . 109.5 no
C61 . C62 . H622 . 109.5 no
H621 . C62 . H622 . 109.5 no
C61 . C62 . H623 . 109.5 no
H621 . C62 . H623 . 109.5 no
H622 . C62 . H623 . 109.5 no
C61 . C63 . H631 . 109.5 no
C61 . C63 . H632 . 109.5 no
H631 . C63 . H632 . 109.5 no
C61 . C63 . H633 . 109.5 no
H631 . C63 . H633 . 109.5 no
H632 . C63 . H633 . 109.5 no
C61 . C64 . H641 . 109.5 no
C61 . C64 . H642 . 109.5 no
H641 . C64 . H642 . 109.5 no
C61 . C64 . H643 . 109.5 no
H641 . C64 . H643 . 109.5 no
H642 . C64 . H643 . 109.5 no
C32 . C65 . C66 . 111.6(10) yes
C32 . C65 . C67 . 107.6(9) yes
C66 . C65 . C67 . 110.6(11) yes
C32 . C65 . C68 . 110.6(10) yes
C66 . C65 . C68 . 111.2(11) yes
C67 . C65 . C68 . 105.0(10) yes
C65 . C66 . H661 . 109.5 no
C65 . C66 . H662 . 109.5 no
H661 . C66 . H662 . 109.5 no
C65 . C66 . H663 . 109.5 no
H661 . C66 . H663 . 109.5 no
H662 . C66 . H663 . 109.5 no
C65 . C67 . H671 . 109.5 no
C65 . C67 . H672 . 109.5 no
H671 . C67 . H672 . 109.5 no
C65 . C67 . H673 . 109.5 no
H671 . C67 . H673 . 109.5 no
H672 . C67 . H673 . 109.5 no
C65 . C68 . H681 . 109.5 no
C65 . C68 . H682 . 109.5 no
H681 . C68 . H682 . 109.5 no
C65 . C68 . H683 . 109.5 no
H681 . C68 . H683 . 109.5 no
H682 . C68 . H683 . 109.5 no
C39 . C69 . C70 . 109.4(10) yes
C39 . C69 . C71 . 112.6(9) yes
C70 . C69 . C71 . 108.1(10) yes
C39 . C69 . C72 . 109.4(9) yes
C70 . C69 . C72 . 111.3(10) yes
C71 . C69 . C72 . 106.1(9) yes
C69 . C70 . H701 . 109.5 no
C69 . C70 . H702 . 109.5 no
H701 . C70 . H702 . 109.5 no
C69 . C70 . H703 . 109.5 no
H701 . C70 . H703 . 109.5 no
H702 . C70 . H703 . 109.5 no
C69 . C71 . H711 . 109.5 no
C69 . C71 . H712 . 109.5 no
H711 . C71 . H712 . 109.5 no
C69 . C71 . H713 . 109.5 no
H711 . C71 . H713 . 109.5 no
H712 . C71 . H713 . 109.5 no
C69 . C72 . H721 . 109.5 no
C69 . C72 . H722 . 109.5 no
H721 . C72 . H722 . 109.5 no
C69 . C72 . H723 . 109.5 no
H721 . C72 . H723 . 109.5 no
H722 . C72 . H723 . 109.5 no
C46 . C73 . C74 . 113.3(8) yes
C46 . C73 . C75 . 109.9(8) yes
C74 . C73 . C75 . 105.0(9) yes
C46 . C73 . C76 . 109.3(8) yes
C74 . C73 . C76 . 113.7(10) yes
C75 . C73 . C76 . 105.3(10) yes
C73 . C74 . H741 . 109.5 no
C73 . C74 . H742 . 109.5 no
H741 . C74 . H742 . 109.5 no
C73 . C74 . H743 . 109.5 no
H741 . C74 . H743 . 109.5 no
H742 . C74 . H743 . 109.5 no
C73 . C75 . H751 . 109.5 no
C73 . C75 . H752 . 109.5 no
H751 . C75 . H752 . 109.5 no
C73 . C75 . H753 . 109.5 no
H751 . C75 . H753 . 109.5 no
H752 . C75 . H753 . 109.5 no
C73 . C76 . H761 . 109.5 no
C73 . C76 . H762 . 109.5 no
H761 . C76 . H762 . 109.5 no
C73 . C76 . H763 . 109.5 no
H761 . C76 . H763 . 109.5 no
H762 . C76 . H763 . 109.5 no
C53 . C77 . C78 . 110.7(8) yes
C53 . C77 . C79 . 112.4(9) yes
C78 . C77 . C79 . 107.4(9) yes
C53 . C77 . C80 . 109.2(8) yes
C78 . C77 . C80 . 106.7(8) yes
C79 . C77 . C80 . 110.3(9) yes
C77 . C78 . H781 . 109.5 no
C77 . C78 . H782 . 109.5 no
H781 . C78 . H782 . 109.5 no
C77 . C78 . H783 . 109.5 no
H781 . C78 . H783 . 109.5 no
H782 . C78 . H783 . 109.5 no
C77 . C79 . H791 . 109.5 no
C77 . C79 . H792 . 109.5 no
H791 . C79 . H792 . 109.5 no
C77 . C79 . H793 . 109.5 no
H791 . C79 . H793 . 109.5 no
H792 . C79 . H793 . 109.5 no
C77 . C80 . H801 . 109.5 no
C77 . C80 . H802 . 109.5 no
H801 . C80 . H802 . 109.5 no
C77 . C80 . H803 . 109.5 no
H801 . C80 . H803 . 109.5 no
H802 . C80 . H803 . 109.5 no
O3 . C81 . C82 . 111.6(6) yes
O3 . C81 . H811 . 108.9 no
C82 . C81 . H811 . 108.9 no
O3 . C81 . H812 . 108.9 no
C82 . C81 . H812 . 108.9 no
H811 . C81 . H812 . 109.5 no
O8 . C82 . C81 . 107.6(6) yes
O8 . C82 . H821 . 109.9 no
C81 . C82 . H821 . 109.9 no
O8 . C82 . H822 . 109.9 no
C81 . C82 . H822 . 109.9 no
H821 . C82 . H822 . 109.5 no
O6 . C83 . C84 . 110.8(6) yes
O6 . C83 . H831 . 109.1 no
C84 . C83 . H831 . 109.1 no
O6 . C83 . H832 . 109.1 no
C84 . C83 . H832 . 109.1 no
H831 . C83 . H832 . 109.5 no
O10 . C84 . C83 . 106.7(6) yes
O10 . C84 . H841 . 110.2 no
C83 . C84 . H841 . 110.2 no
O10 . C84 . H842 . 110.2 no
C83 . C84 . H842 . 110.2 no
H841 . C84 . H842 . 109.5 no
O7 . C85 . C86 . 110.6(7) yes
O7 . C85 . H851 . 109.2 no
C86 . C85 . H851 . 109.2 no
O7 . C85 . H852 . 109.2 no
C86 . C85 . H852 . 109.2 no
H851 . C85 . H852 . 109.5 no
C85 . C86 . H861 . 109.8 no
C87 . C86 . H861 . 109.8 no
C85 . C86 . H862 . 109.8 no
C87 . C86 . H862 . 109.8 no
H861 . C86 . H862 . 109.5 no
O7 . C185 . C186 . 111.2(7) yes
O7 . C185 . H1851 . 109.0 no
C186 . C185 . H1851 . 109.0 no
O7 . C185 . H1852 . 109.0 no
C186 . C185 . H1852 . 109.0 no
H1851 . C185 . H1852 . 109.5 no
C185 . C186 . C87 . 108.9(7) yes
C185 . C186 . H1861 . 109.6 no
C87 . C186 . H1861 . 109.6 no
C185 . C186 . H1862 . 109.6 no
C87 . C186 . H1862 . 109.6 no
H1861 . C186 . H1862 . 109.5 no
C86 . C87 . H871 . 109.5 no
C86 . C87 . H872 . 109.5 no
H871 . C87 . H872 . 109.5 no
C86 . C87 . H873 . 109.5 no
H871 . C87 . H873 . 109.5 no
H872 . C87 . H873 . 109.5 no
C186 . C87 . H1871 . 109.5 no
C186 . C87 . H1872 . 109.5 no
C186 . C87 . H1873 . 109.5 no
H1871 . C87 . H1872 . 109.5 no
H1871 . C87 . H1873 . 109.5 no
H1872 . C87 . H1873 . 109.5 no
O9 . C88 . C89 . 108.3(9) yes
O9 . C88 . H881 . 109.8 no
C89 . C88 . H881 . 109.8 no
O9 . C88 . H882 . 109.8 no
C89 . C88 . H882 . 109.8 no
H881 . C88 . H882 . 109.5 no
C88 . C89 . C90 . 108.5(12) yes
C88 . C89 . H891 . 109.7 no
C90 . C89 . H891 . 109.7 no
C88 . C89 . H892 . 109.7 no
C90 . C89 . H892 . 109.7 no
H891 . C89 . H892 . 109.5 no
C89 . C90 . H901 . 109.5 no
C89 . C90 . H902 . 109.5 no
H901 . C90 . H902 . 109.5 no
C89 . C90 . H903 . 109.5 no
H901 . C90 . H903 . 109.5 no
H902 . C90 . H903 . 109.5 no
Cl1 . C91 . Cl2 . 115.6(11) yes
Cl1 . C91 . H911 . 107.9 no
Cl2 . C91 . H911 . 107.9 no
Cl1 . C91 . H912 . 107.9 no
Cl2 . C91 . H912 . 107.9 no
H911 . C91 . H912 . 109.5 no
Cl3 . C92 . Cl4 . 114.4(12) yes
Cl3 . C92 . H921 . 108.2 no
Cl4 . C92 . H921 . 108.2 no
Cl3 . C92 . H922 . 108.2 no
Cl4 . C92 . H922 . 108.2 no
H921 . C92 . H922 . 109.5 no
Cl5 . C93 . Cl6 . 119.4(12) yes
Cl5 . C93 . H931 . 106.9 no
Cl6 . C93 . H931 . 106.9 no
Cl5 . C93 . H932 . 106.9 no
Cl6 . C93 . H932 . 106.9 no
H931 . C93 . H932 . 109.5 no
Cl7 . C94 . Cl8 . 114.2(11) yes
Cl7 . C94 . H941 . 108.3 no
Cl8 . C94 . H941 . 108.3 no
Cl7 . C94 . H942 . 108.3 no
Cl8 . C94 . H942 . 108.3 no
H941 . C94 . H942 . 109.5 no

loop_
_geom_bond_atom_site_label_1
_geom_bond_site_symmetry_1
_geom_bond_atom_site_label_2
_geom_bond_site_symmetry_2
_geom_bond_distance
_geom_bond_publ_flag
O1 . C1 . 1.202(9) yes
O2 . C4 . 1.208(11) yes
O3 . C8 . 1.378(9) yes
O3 . C81 . 1.44(1) yes
O4 . C15 . 1.20(1) yes
O5 . C18 . 1.226(12) yes
O6 . C22 . 1.398(9) yes
O6 . C83 . 1.443(9) yes
O7 . C29 . 1.38(1) yes
O7 . C85 . 1.448(8) yes
O7 . C185 . 1.434(8) yes
O8 . C36 . 1.39(1) yes
O8 . C82 . 1.439(9) yes
O9 . C43 . 1.41(1) yes
O9 . C88 . 1.457(12) yes
O10 . C50 . 1.392(9) yes
O10 . C84 . 1.44(1) yes
C1 . C2 . 1.497(11) yes
C1 . C6 . 1.513(11) yes
C2 . C3 . 1.345(11) yes
C2 . C28 . 1.506(11) yes
C3 . C4 . 1.476(13) yes
C3 . H31 . 1.000 no
C4 . C5 . 1.490(13) yes
C5 . C6 . 1.309(12) yes
C5 . H51 . 1.000 no
C6 . C7 . 1.524(12) yes
C7 . C9 . 1.494(11) yes
C7 . H71 . 1.000 no
C7 . H72 . 1.000 no
C8 . C9 . 1.411(11) yes
C8 . C13 . 1.396(11) yes
C9 . C10 . 1.364(11) yes
C10 . C11 . 1.410(12) yes
C10 . H101 . 1.000 no
C11 . C12 . 1.382(12) yes
C11 . C57 . 1.536(13) yes
C12 . C13 . 1.387(12) yes
C12 . H121 . 1.000 no
C13 . C14 . 1.530(11) yes
C14 . C16 . 1.509(11) yes
C14 . H141 . 1.000 no
C14 . H142 . 1.000 no
C15 . C16 . 1.500(11) yes
C15 . C20 . 1.484(12) yes
C16 . C17 . 1.353(12) yes
C17 . C18 . 1.471(14) yes
C17 . H171 . 1.000 no
C18 . C19 . 1.478(14) yes
C19 . C20 . 1.356(12) yes
C19 . H191 . 1.000 no
C20 . C21 . 1.512(12) yes
C21 . C23 . 1.518(12) yes
C21 . H211 . 1.000 no
C21 . H212 . 1.000 no
C22 . C23 . 1.384(11) yes
C22 . C27 . 1.397(11) yes
C23 . C24 . 1.385(12) yes
C24 . C25 . 1.407(13) yes
C24 . H241 . 1.000 no
C25 . C26 . 1.361(13) yes
C25 . C61 . 1.551(16) yes
C26 . C27 . 1.395(12) yes
C26 . H261 . 1.000 no
C27 . C28 . 1.507(12) yes
C28 . H281 . 1.000 no
C28 . H282 . 1.000 no
C29 . C30 . 1.384(12) yes
C29 . C34 . 1.403(12) yes
C30 . C31 . 1.406(12) yes
C30 . C56 . 1.526(12) yes
C31 . C32 . 1.380(12) yes
C31 . H311 . 1.000 no
C32 . C33 . 1.353(13) yes
C32 . C65 . 1.572(14) yes
C33 . C34 . 1.432(13) yes
C33 . H331 . 1.000 no
C34 . C35 . 1.514(13) yes
C35 . C37 . 1.493(13) yes
C35 . H351 . 1.000 no
C35 . H352 . 1.00 no
C36 . C37 . 1.384(12) yes
C36 . C41 . 1.393(12) yes
C37 . C38 . 1.406(13) yes
C38 . C39 . 1.399(13) yes
C38 . H381 . 1.00 no
C39 . C40 . 1.377(12) yes
C39 . C69 . 1.513(14) yes
C40 . C41 . 1.409(12) yes
C40 . H401 . 1.000 no
C41 . C42 . 1.496(12) yes
C42 . C44 . 1.539(11) yes
C42 . H421 . 1.000 no
C42 . H422 . 1.000 no
C43 . C44 . 1.390(11) yes
C43 . C48 . 1.371(11) yes
C44 . C45 . 1.396(11) yes
C45 . C46 . 1.397(11) yes
C45 . H451 . 1.000 no
C46 . C47 . 1.387(12) yes
C46 . C73 . 1.532(12) yes
C47 . C48 . 1.408(11) yes
C47 . H471 . 1.000 no
C48 . C49 . 1.540(12) yes
C49 . C51 . 1.514(12) yes
C49 . H491 . 1.000 no
C49 . H492 . 1.000 no
C50 . C51 . 1.382(11) yes
C50 . C55 . 1.397(11) yes
C51 . C52 . 1.399(12) yes
C52 . C53 . 1.384(12) yes
C52 . H521 . 1.000 no
C53 . C54 . 1.406(12) yes
C53 . C77 . 1.515(13) yes
C54 . C55 . 1.396(12) yes
C54 . H541 . 1.000 no
C55 . C56 . 1.509(11) yes
C56 . H561 . 1.000 no
C56 . H562 . 1.000 no
C57 . C58 . 1.490(16) yes
C57 . C59 . 1.535(16) yes
C57 . C60 . 1.550(14) yes
C58 . H581 . 1.000 no
C58 . H582 . 1.000 no
C58 . H583 . 1.000 no
C59 . H591 . 1.000 no
C59 . H592 . 1.000 no
C59 . H593 . 1.000 no
C60 . H601 . 1.000 no
C60 . H602 . 1.000 no
C60 . H603 . 1.000 no
C61 . C62 . 1.510(19) yes
C61 . C63 . 1.511(19) yes
C61 . C64 . 1.44(2) yes
C62 . H621 . 1.000 no
C62 . H622 . 1.000 no
C62 . H623 . 1.000 no
C63 . H631 . 1.000 no
C63 . H632 . 1.000 no
C63 . H633 . 1.000 no
C64 . H641 . 1.00 no
C64 . H642 . 1.00 no
C64 . H643 . 1.00 no
C65 . C66 . 1.463(18) yes
C65 . C67 . 1.576(18) yes
C65 . C68 . 1.487(18) yes
C66 . H661 . 1.000 no
C66 . H662 . 1.000 no
C66 . H663 . 1.000 no
C67 . H671 . 1.000 no
C67 . H672 . 1.000 no
C67 . H673 . 1.000 no
C68 . H681 . 1.000 no
C68 . H682 . 1.000 no
C68 . H683 . 1.000 no
C69 . C70 . 1.502(19) yes
C69 . C71 . 1.553(16) yes
C69 . C72 . 1.533(17) yes
C70 . H701 . 1.000 no
C70 . H702 . 1.000 no
C70 . H703 . 1.000 no
C71 . H711 . 1.000 no
C71 . H712 . 1.000 no
C71 . H713 . 1.000 no
C72 . H721 . 1.000 no
C72 . H722 . 1.000 no
C72 . H723 . 1.000 no
C73 . C74 . 1.523(17) yes
C73 . C75 . 1.540(17) yes
C73 . C76 . 1.512(17) yes
C74 . H741 . 1.000 no
C74 . H742 . 1.000 no
C74 . H743 . 1.000 no
C75 . H751 . 1.000 no
C75 . H752 . 1.000 no
C75 . H753 . 1.000 no
C76 . H761 . 1.000 no
C76 . H762 . 1.000 no
C76 . H763 . 1.000 no
C77 . C78 . 1.545(15) yes
C77 . C79 . 1.511(17) yes
C77 . C80 . 1.522(15) yes
C78 . H781 . 1.000 no
C78 . H782 . 1.000 no
C78 . H783 . 1.000 no
C79 . H791 . 1.000 no
C79 . H792 . 1.000 no
C79 . H793 . 1.000 no
C80 . H801 . 1.000 no
C80 . H802 . 1.000 no
C80 . H803 . 1.000 no
C81 . C82 . 1.521(11) yes
C81 . H811 . 1.000 no
C81 . H812 . 1.000 no
C82 . H821 . 1.000 no
C82 . H822 . 1.000 no
C83 . C84 . 1.513(11) yes
C83 . H831 . 1.000 no
C83 . H832 . 1.000 no
C84 . H841 . 1.000 no
C84 . H842 . 1.000 no
C85 . C86 . 1.531(9) yes
C85 . H851 . 1.000 no
C85 . H852 . 1.000 no
C86 . C87 . 1.542(9) yes
C86 . H861 . 1.00 no
C86 . H862 . 1.00 no
C185 . C186 . 1.530(9) yes
C185 . H1851 . 1.000 no
C185 . H1852 . 1.000 no
C186 . H1861 . 1.000 no
C186 . H1862 . 1.000 no
C87 . H871 . 1.000 no
C87 . H872 . 1.000 no
C87 . H873 . 1.000 no
C88 . C89 . 1.533(18) yes
C88 . H881 . 1.000 no
C88 . H882 . 1.000 no
C89 . C90 . 1.51(2) yes
C89 . H891 . 1.000 no
C89 . H892 . 1.000 no
C90 . H901 . 1.000 no
C90 . H902 . 1.000 no
C90 . H903 . 1.000 no
C91 . Cl1 . 1.724(19) yes
C91 . Cl2 . 1.669(19) yes
C91 . H911 . 1.000 no
C91 . H912 . 1.000 no
C92 . Cl3 . 1.80(2) yes
C92 . Cl4 . 1.63(2) yes
C92 . H921 . 1.00 no
C92 . H922 . 1.00 no
C93 . Cl5 . 1.64(2) yes
C93 . Cl6 . 1.79(2) yes
C93 . H931 . 1.00 no
C93 . H932 . 1.00 no
C94 . Cl7 . 1.740(19) yes
C94 . Cl8 . 1.667(19) yes
C94 . H941 . 1.000 no
C94 . H942 . 1.000 no
